data_7200281
loop_
_publ_author_name
'Hsu, Yi-Fen'
'Hu, Hui-Ling'
'Wu, Chia-Jun'
'Yeh, Chun-Wei'
'Proserpio, Davide M.'
'Chen, Jhy-Der'

_publ_section_title
;
 Ligand isomerism-controlled structural diversity of cadmium(II)
 perchlorate coordination polymers containing dipyridyladipoamide
 ligands
;
_journal_issue 1
_journal_name_full CrystEngComm
_journal_page_first 168
_journal_paper_doi 10.1039/b812447g
_journal_volume 11
_journal_year 2009
_chemical_formula_sum 'C16 H18 N4 O2'
_chemical_formula_weight 298.34
_chemical_name_systematic
;
?
;
_space_group_IT_number 14
_symmetry_cell_setting monoclinic
_symmetry_space_group_name_Hall '-P 2yn'
_symmetry_space_group_name_H-M 'P 1 21/n 1'
_atom_sites_solution_hydrogens geom
_atom_sites_solution_primary direct
_atom_sites_solution_secondary difmap
_audit_creation_method SHELXL-97
_cell_angle_alpha 90.00
_cell_angle_beta 108.137(11)
_cell_angle_gamma 90.00
_cell_formula_units_Z 2
_cell_length_a 9.4559(12)
_cell_length_b 7.8465(10)
_cell_length_c 10.6879(17)
_cell_measurement_reflns_used 27
_cell_measurement_temperature 295(2)
_cell_measurement_theta_max 12.47
_cell_measurement_theta_min 5.07
_cell_volume 753.60(19)
_computing_cell_refinement 'Bruker XSCANS'
_computing_data_collection 'Bruker XSCANS'
_computing_data_reduction 'Bruker SHELXTL'
_computing_molecular_graphics 'Bruker SHELXTL'
_computing_publication_material 'Bruker SHELXTL'
_computing_structure_refinement 'SHELXL-97 (Sheldrick, 1997)'
_computing_structure_solution 'SHELXS-97 (Sheldrick, 1990)'
_diffrn_ambient_temperature 295(2)
_diffrn_measured_fraction_theta_full 0.985
_diffrn_measured_fraction_theta_max 0.985
_diffrn_measurement_device_type 'Bruker P4'
_diffrn_measurement_method '\w scans'
_diffrn_radiation_monochromator graphite
_diffrn_radiation_source 'fine-focus sealed tube'
_diffrn_radiation_type MoK\a
_diffrn_radiation_wavelength 0.71073
_diffrn_reflns_av_R_equivalents 0.0338
_diffrn_reflns_av_sigmaI/netI 0.0488
_diffrn_reflns_limit_h_max 11
_diffrn_reflns_limit_h_min -1
_diffrn_reflns_limit_k_max 9
_diffrn_reflns_limit_k_min -1
_diffrn_reflns_limit_l_max 12
_diffrn_reflns_limit_l_min -12
_diffrn_reflns_number 1801
_diffrn_reflns_theta_full 24.99
_diffrn_reflns_theta_max 24.99
_diffrn_reflns_theta_min 2.52
_diffrn_standards_interval_count 97
_diffrn_standards_number 3
_exptl_absorpt_coefficient_mu 0.090
_exptl_absorpt_correction_T_max 0.9719
_exptl_absorpt_correction_T_min 0.9200
_exptl_absorpt_correction_type empirical
_exptl_crystal_colour colorless
_exptl_crystal_density_diffrn 1.315
_exptl_crystal_density_method 'not measured'
_exptl_crystal_description plate
_exptl_crystal_F_000 316
_exptl_crystal_size_max 0.6
_exptl_crystal_size_mid 0.3
_exptl_crystal_size_min 0.1
_refine_diff_density_max 0.142
_refine_diff_density_min -0.143
_refine_diff_density_rms 0.037
_refine_ls_extinction_method none
_refine_ls_goodness_of_fit_ref 1.032
_refine_ls_hydrogen_treatment mixed
_refine_ls_matrix_type full
_refine_ls_number_parameters 136
_refine_ls_number_reflns 1305
_refine_ls_number_restraints 0
_refine_ls_restrained_S_all 1.032
_refine_ls_R_factor_all 0.1010
_refine_ls_R_factor_gt 0.0500
_refine_ls_shift/su_max 0.000
_refine_ls_shift/su_mean 0.000
_refine_ls_structure_factor_coef Fsqd
_refine_ls_weighting_details 'calc w=1/[\s^2^(Fo^2^)+(0.0549P)^2^+0.0939P] where P=(Fo^2^+2Fc^2^)/3'
_refine_ls_weighting_scheme calc
_refine_ls_wR_factor_gt 0.1048
_refine_ls_wR_factor_ref 0.1272
_reflns_number_gt 764
_reflns_number_total 1305
_reflns_threshold_expression >2sigma(I)
_cod_data_source_file b812447g.txt
_cod_data_source_block L2
_cod_depositor_comments
;
The following automatic conversions were performed:
'_symmetry_cell_setting' value 'Monoclinic' changed to 'monoclinic'
according to '/home/saulius/struct/CIF-dictionaries/cif_core.dic'
dictionary named 'cif_core.dic' version 2.4.1 from 2010-06-29.

Automatic conversion script
Id: cif_fix_enum 1527 2010-12-29 10:47:43Z saulius 
;
_cod_original_cell_volume 753.60(18)
_cod_original_sg_symbol_H-M P2(1)/n
_cod_database_code 7200281

loop_
_symmetry_equiv_pos_as_xyz
'x, y, z'
'-x+1/2, y+1/2, -z+1/2'
'-x, -y, -z'
'x-1/2, -y-1/2, z-1/2'

loop_
_atom_site_label
_atom_site_type_symbol
_atom_site_fract_x
_atom_site_fract_y
_atom_site_fract_z
_atom_site_U_iso_or_equiv
_atom_site_adp_type
_atom_site_occupancy
_atom_site_symmetry_multiplicity
_atom_site_calc_flag
_atom_site_refinement_flags
_atom_site_disorder_assembly
_atom_site_disorder_group
O O 0.6307(2) 0.1498(3) -0.16323(17) 0.0834(7) Uani 1 1 d . . .
N1 N 0.5891(2) 0.1936(3) 0.0327(2) 0.0563(6) Uani 1 1 d . . .
N2 N 0.2233(2) 0.3438(3) -0.17779(19) 0.0689(7) Uani 1 1 d . . .
C1 C 0.9236(3) 0.0287(5) -0.0433(3) 0.0650(8) Uani 1 1 d . . .
C2 C 0.8285(3) 0.0912(5) 0.0358(3) 0.0668(9) Uani 1 1 d . . .
C3 C 0.6737(3) 0.1464(4) -0.0434(2) 0.0577(7) Uani 1 1 d . . .
C4 C 0.4466(2) 0.2660(3) -0.0088(2) 0.0505(7) Uani 1 1 d . . .
C5 C 0.3885(3) 0.3330(4) 0.0838(3) 0.0667(8) Uani 1 1 d . . .
C6 C 0.2492(3) 0.4054(4) 0.0448(3) 0.0738(9) Uani 1 1 d . . .
C7 C 0.1709(3) 0.4094(4) -0.0859(3) 0.0668(8) Uani 1 1 d . . .
C8 C 0.3590(3) 0.2723(4) -0.1384(2) 0.0652(8) Uani 1 1 d . . .
H1N H 0.630(3) 0.189(3) 0.123(3) 0.066(8) Uiso 1 1 d . . .
H1A H 0.869(3) -0.066(4) -0.105(3) 0.082(9) Uiso 1 1 d . . .
H1B H 0.930(3) 0.133(4) -0.107(3) 0.098(10) Uiso 1 1 d . . .
H2A H 0.879(4) 0.188(4) 0.088(3) 0.105(12) Uiso 1 1 d . . .
H2B H 0.822(3) 0.011(4) 0.101(3) 0.083(10) Uiso 1 1 d . . .
H5 H 0.444(3) 0.327(3) 0.169(3) 0.071(8) Uiso 1 1 d . . .
H6 H 0.205(3) 0.451(4) 0.110(3) 0.082(9) Uiso 1 1 d . . .
H7 H 0.070(3) 0.460(3) -0.122(2) 0.063(7) Uiso 1 1 d . . .
H8 H 0.394(3) 0.226(3) -0.206(3) 0.081(9) Uiso 1 1 d . . .

loop_
_atom_site_aniso_label
_atom_site_aniso_U_11
_atom_site_aniso_U_22
_atom_site_aniso_U_33
_atom_site_aniso_U_23
_atom_site_aniso_U_13
_atom_site_aniso_U_12
O 0.0653(12) 0.138(2) 0.0462(10) 0.0030(11) 0.0166(9) 0.0235(13)
N1 0.0441(11) 0.0844(17) 0.0378(11) 0.0005(11) 0.0092(9) 0.0019(11)
N2 0.0552(14) 0.0937(19) 0.0510(12) 0.0039(12) 0.0066(11) 0.0096(13)
C1 0.0512(15) 0.089(2) 0.0571(16) 0.0048(17) 0.0197(13) 0.0064(16)
C2 0.0518(16) 0.096(3) 0.0529(16) 0.0052(18) 0.0161(14) 0.0047(17)
C3 0.0518(14) 0.0743(19) 0.0455(13) 0.0019(13) 0.0129(12) -0.0013(14)
C4 0.0433(13) 0.0642(17) 0.0414(13) 0.0020(11) 0.0095(11) -0.0038(13)
C5 0.0570(17) 0.096(2) 0.0429(14) -0.0063(15) 0.0094(13) 0.0033(17)
C6 0.0598(18) 0.101(2) 0.0613(17) -0.0080(17) 0.0204(15) 0.0117(18)
C7 0.0508(16) 0.080(2) 0.0653(17) 0.0058(15) 0.0123(14) 0.0105(15)
C8 0.0535(16) 0.096(2) 0.0419(14) 0.0000(14) 0.0089(13) 0.0114(16)

loop_
_atom_type_symbol
_atom_type_description
_atom_type_scat_dispersion_real
_atom_type_scat_dispersion_imag
_atom_type_scat_source
C C 0.0033 0.0016 'International Tables Vol C Tables 4.2.6.8 and 6.1.1.4'
H H 0.0000 0.0000 'International Tables Vol C Tables 4.2.6.8 and 6.1.1.4'
N N 0.0061 0.0033 'International Tables Vol C Tables 4.2.6.8 and 6.1.1.4'
O O 0.0106 0.0060 'International Tables Vol C Tables 4.2.6.8 and 6.1.1.4'

loop_
_geom_angle_atom_site_label_1
_geom_angle_atom_site_label_2
_geom_angle_atom_site_label_3
_geom_angle
_geom_angle_site_symmetry_1
_geom_angle_site_symmetry_3
_geom_angle_publ_flag
C3 N1 C4 127.5(2) . . ?
C7 N2 C8 117.9(2) . . ?
C2 C1 C1 112.2(3) . 3_755 ?
C1 C2 C3 115.2(2) . . ?
O C3 N1 123.9(2) . . ?
O C3 C2 123.0(2) . . ?
N1 C3 C2 113.1(2) . . ?
C8 C4 C5 117.4(2) . . ?
C8 C4 N1 123.5(2) . . ?
C5 C4 N1 119.1(2) . . ?
C6 C5 C4 119.9(2) . . ?
C7 C6 C5 119.0(3) . . ?
N2 C7 C6 122.5(3) . . ?
N2 C8 C4 123.2(3) . . ?

loop_
_geom_bond_atom_site_label_1
_geom_bond_atom_site_label_2
_geom_bond_distance
_geom_bond_site_symmetry_2
_geom_bond_publ_flag
O C3 1.217(3) . ?
N1 C3 1.358(3) . ?
N1 C4 1.401(3) . ?
N2 C7 1.333(3) . ?
N2 C8 1.343(3) . ?
C1 C2 1.496(4) . ?
C1 C1 1.522(5) 3_755 ?
C2 C3 1.508(4) . ?
C4 C8 1.375(3) . ?
C4 C5 1.377(4) . ?
C5 C6 1.374(4) . ?
C6 C7 1.363(4) . ?
